data_1546322
loop_
_publ_author_name
'Toma, Ana M.'
'Ra\,t, Ciprian I.'
'Pavel, Octavian D.'
'Hardacre, Christopher'
'R\"uffer, Tobias'
'Lang, Heinrich'
'Mehring, Michael'
'Silvestru, Anca'
'P\^arvulescu, Vasile I.'

_publ_section_title
;
 Heterocyclic bismuth(iii) compounds with transannular N\\rightarrow Bi
 interactions as catalysts for the oxidation of thiophenol to
 diphenyldisulfide
;
_journal_name_full 'Catal. Sci. Technol.'
_journal_paper_doi 10.1039/C7CY00521K
_journal_year 2017
_chemical_formula_moiety 'C22 H21 Bi N2 O3'
_chemical_formula_sum 'C22 H21 Bi N2 O3'
_chemical_formula_weight 570.39
_space_group_crystal_system monoclinic
_space_group_IT_number 14
_space_group_name_Hall '-P 2ybc'
_space_group_name_H-M_alt 'P 1 21/c 1'
_symmetry_space_group_name_Hall '-P 2ybc'
_symmetry_space_group_name_H-M 'P 1 21/c 1'
_atom_sites_solution_hydrogens geom
_audit_creation_method SHELXL-2014/7
_audit_update_record
;
2017-02-21 deposited with the CCDC.
2017-06-14 downloaded from the CCDC.
;
_cell_angle_alpha 90
_cell_angle_beta 110.952(5)
_cell_angle_gamma 90
_cell_formula_units_Z 4
_cell_length_a 9.567(3)
_cell_length_b 18.155(5)
_cell_length_c 12.596(4)
_cell_measurement_reflns_used 2748
_cell_measurement_temperature 297(2)
_cell_measurement_theta_max 20.54
_cell_measurement_theta_min 2.24
_cell_volume 2043.1(11)
_computing_cell_refinement 'Bruker SMART'
_computing_data_collection 'Bruker SMART'
_computing_data_reduction 'Bruker SAINT'
_computing_molecular_graphics
;Brandenburg, K. [or Brandenburg, K. & Putz, H., or Brandenburg, K. & Berndt,
 M.] (1999). DIAMOND. Crystal Impact GbR, Bonn, Germany.
;
_computing_publication_material
; Allen, F. H., Johnson, O., Shields, G. P., Smith, B. R. & Towler, M. (2004).
 J. Appl. Cryst. 37, 335-338.
;
_computing_structure_refinement SHELXL-2014
_computing_structure_solution 'Bruker SHELXTL'
_diffrn_ambient_temperature 297(2)
_diffrn_measured_fraction_theta_full 0.999
_diffrn_measured_fraction_theta_max 0.999
_diffrn_measurement_device_type 'CCD area detector'
_diffrn_measurement_method 'phi and omega scans'
_diffrn_radiation_monochromator graphite
_diffrn_radiation_source 'sealed tube'
_diffrn_radiation_type MoK\a
_diffrn_radiation_wavelength 0.71073
_diffrn_reflns_av_R_equivalents 0.0536
_diffrn_reflns_av_unetI/netI 0.0553
_diffrn_reflns_Laue_measured_fraction_full 0.999
_diffrn_reflns_Laue_measured_fraction_max 0.999
_diffrn_reflns_limit_h_max 10
_diffrn_reflns_limit_h_min -11
_diffrn_reflns_limit_k_max 21
_diffrn_reflns_limit_k_min -21
_diffrn_reflns_limit_l_max 14
_diffrn_reflns_limit_l_min -14
_diffrn_reflns_number 14421
_diffrn_reflns_point_group_measured_fraction_full 0.999
_diffrn_reflns_point_group_measured_fraction_max 0.999
_diffrn_reflns_theta_full 25.000
_diffrn_reflns_theta_max 25.000
_diffrn_reflns_theta_min 2.063
_exptl_absorpt_coefficient_mu 8.654
_exptl_absorpt_correction_T_max 0.231
_exptl_absorpt_correction_T_min 0.157
_exptl_absorpt_correction_type multi-scan
_exptl_absorpt_process_details
; SADABS - V2.03 (Bruker 2001)was used for 
absorption  correction. 
;
_exptl_crystal_colour colourless
_exptl_crystal_density_diffrn 1.854
_exptl_crystal_description block
_exptl_crystal_F_000 1096
_exptl_crystal_size_max 0.340
_exptl_crystal_size_mid 0.290
_exptl_crystal_size_min 0.240
_refine_diff_density_max 0.906
_refine_diff_density_min -1.214
_refine_diff_density_rms 0.131
_refine_ls_extinction_method none
_refine_ls_goodness_of_fit_ref 1.070
_refine_ls_hydrogen_treatment constr
_refine_ls_matrix_type full
_refine_ls_number_parameters 253
_refine_ls_number_reflns 3608
_refine_ls_number_restraints 0
_refine_ls_restrained_S_all 1.070
_refine_ls_R_factor_all 0.0502
_refine_ls_R_factor_gt 0.0365
_refine_ls_shift/su_max 0.000
_refine_ls_shift/su_mean 0.000
_refine_ls_structure_factor_coef Fsqd
_refine_ls_weighting_details 'w=1/[\s^2^(Fo^2^)+(0.0239P)^2^+2.0027P] where P=(Fo^2^+2Fc^2^)/3'
_refine_ls_weighting_scheme calc
_refine_ls_wR_factor_gt 0.0726
_refine_ls_wR_factor_ref 0.0782
_reflns_Friedel_coverage 0.000
_reflns_number_gt 2939
_reflns_number_total 3608
_reflns_threshold_expression 'I > 2\s(I)'
_cod_data_source_file c7cy00521k2.cif
_cod_data_source_block shelx
_cod_original_cell_volume 2043.1(10)
_cod_database_code 1546322
_shelx_shelxl_version_number 2014/7
_shelx_space_group_comment
;
The symmetry employed for this shelxl refinement is uniquely defined
by the following loop, which should always be used as a source of
symmetry information in preference to the above space-group names.
They are only intended as comments.
;
_shelx_estimated_absorpt_t_min 0.157
_shelx_estimated_absorpt_t_max 0.231

loop_
_space_group_symop_operation_xyz
'x, y, z'
'-x, y+1/2, -z+1/2'
'-x, -y, -z'
'x, -y-1/2, z-1/2'

loop_
_atom_site_label
_atom_site_type_symbol
_atom_site_fract_x
_atom_site_fract_y
_atom_site_fract_z
_atom_site_U_iso_or_equiv
_atom_site_adp_type
_atom_site_occupancy
_atom_site_site_symmetry_order
_atom_site_calc_flag
_atom_site_refinement_flags_posn
_atom_site_refinement_flags_adp
Bi1 Bi 0.16421(3) 0.11956(2) 0.10188(2) 0.03636(11) Uani 1 1 d . .
C1 C 0.3775(7) 0.1544(4) 0.0792(5) 0.0354(16) Uani 1 1 d . .
C6 C 0.4580(8) 0.2107(4) 0.1524(5) 0.0362(16) Uani 1 1 d . .
C5 C 0.5996(8) 0.2285(4) 0.1509(7) 0.052(2) Uani 1 1 d . .
H5 H 0.6547 0.2659 0.1979 0.062 Uiso 1 1 calc R U
C4 C 0.6588(9) 0.1915(5) 0.0808(7) 0.063(3) Uani 1 1 d . .
H4 H 0.7527 0.2045 0.0807 0.076 Uiso 1 1 calc R U
C3 C 0.5799(10) 0.1356(5) 0.0111(8) 0.060(2) Uani 1 1 d . .
H3 H 0.6211 0.1103 -0.0349 0.072 Uiso 1 1 calc R U
C2 C 0.4386(9) 0.1171(4) 0.0100(6) 0.0477(19) Uani 1 1 d . .
H2 H 0.3847 0.0796 -0.0373 0.057 Uiso 1 1 calc R U
C7 C 0.3880(8) 0.2535(4) 0.2222(6) 0.0413(18) Uani 1 1 d . .
H7A H 0.4662 0.2729 0.2888 0.050 Uiso 1 1 calc R U
H7B H 0.3331 0.2949 0.1779 0.050 Uiso 1 1 calc R U
C14 C 0.0391(7) 0.2263(3) 0.0526(6) 0.0350(16) Uani 1 1 d . .
C9 C 0.0540(8) 0.2743(4) 0.1427(6) 0.0411(18) Uani 1 1 d . .
C10 C -0.0245(9) 0.3408(4) 0.1233(7) 0.057(2) Uani 1 1 d . .
H10 H -0.0102 0.3732 0.1834 0.068 Uiso 1 1 calc R U
C11 C -0.1231(9) 0.3592(4) 0.0162(7) 0.056(2) Uani 1 1 d . .
H11 H -0.1790 0.4023 0.0041 0.067 Uiso 1 1 calc R U
C12 C -0.1361(8) 0.3114(4) -0.0723(6) 0.054(2) Uani 1 1 d . .
H12 H -0.1965 0.3247 -0.1457 0.065 Uiso 1 1 calc R U
C13 C -0.0634(8) 0.2457(4) -0.0556(6) 0.0433(18) Uani 1 1 d . .
H13 H -0.0815 0.2132 -0.1161 0.052 Uiso 1 1 calc R U
C8 C 0.1563(9) 0.2548(4) 0.2619(6) 0.049(2) Uani 1 1 d . .
H8A H 0.1956 0.2995 0.3041 0.059 Uiso 1 1 calc R U
H8B H 0.0999 0.2287 0.3006 0.059 Uiso 1 1 calc R U
C15 C 0.3679(8) 0.1734(4) 0.3710(5) 0.0442(19) Uani 1 1 d . .
H15A H 0.3990 0.2120 0.4280 0.053 Uiso 1 1 calc R U
H15B H 0.4577 0.1504 0.3674 0.053 Uiso 1 1 calc R U
C16 C 0.2787(11) 0.1156(4) 0.4089(7) 0.063(2) Uani 1 1 d . .
H16A H 0.1868 0.1380 0.4092 0.076 Uiso 1 1 calc R U
H16B H 0.2517 0.0759 0.3538 0.076 Uiso 1 1 calc R U
C17 C 0.3617(10) 0.0838(4) 0.5249(6) 0.047(2) Uani 1 1 d . .
C18 C 0.2759(11) 0.0520(4) 0.5809(7) 0.063(2) Uani 1 1 d . .
H18 H 0.1723 0.0516 0.5457 0.076 Uiso 1 1 calc R U
C19 C 0.3392(16) 0.0209(5) 0.6867(10) 0.090(3) Uani 1 1 d . .
H19 H 0.2789 -0.0018 0.7207 0.107 Uiso 1 1 calc R U
C20 C 0.4909(17) 0.0233(5) 0.7421(8) 0.093(4) Uani 1 1 d . .
H20 H 0.5341 0.0034 0.8146 0.112 Uiso 1 1 calc R U
C21 C 0.5797(13) 0.0560(5) 0.6885(8) 0.083(3) Uani 1 1 d . .
H21 H 0.6828 0.0585 0.7259 0.099 Uiso 1 1 calc R U
C22 C 0.5153(11) 0.0849(5) 0.5794(7) 0.064(2) Uani 1 1 d . .
H22 H 0.5758 0.1051 0.5432 0.077 Uiso 1 1 calc R U
N1 N 0.2839(6) 0.2073(3) 0.2590(5) 0.0410(14) Uani 1 1 d . .
N2 N 0.0767(8) 0.0244(4) -0.1206(6) 0.0560(18) Uani 1 1 d . .
O1 O 0.0700(6) 0.0927(3) -0.1000(4) 0.0569(15) Uani 1 1 d . .
O2 O 0.0137(8) 0.0006(3) -0.2187(5) 0.084(2) Uani 1 1 d . .
O3 O 0.1448(7) -0.0170(3) -0.0396(6) 0.0784(19) Uani 1 1 d . .

loop_
_atom_site_aniso_label
_atom_site_aniso_U_11
_atom_site_aniso_U_22
_atom_site_aniso_U_33
_atom_site_aniso_U_23
_atom_site_aniso_U_13
_atom_site_aniso_U_12
Bi1 0.03870(18) 0.03774(15) 0.03457(17) -0.00043(13) 0.01546(12) -0.00641(13)
C1 0.035(4) 0.039(4) 0.031(4) 0.009(3) 0.011(3) 0.002(3)
C6 0.034(4) 0.044(4) 0.027(4) 0.011(3) 0.006(3) -0.002(3)
C5 0.020(4) 0.077(5) 0.052(5) 0.017(4) 0.006(4) -0.013(4)
C4 0.027(5) 0.104(7) 0.074(7) 0.027(6) 0.037(5) 0.007(5)
C3 0.050(6) 0.071(6) 0.069(6) 0.008(5) 0.033(5) 0.012(5)
C2 0.053(5) 0.046(4) 0.045(5) 0.003(4) 0.018(4) 0.007(4)
C7 0.038(4) 0.042(4) 0.037(4) -0.002(3) 0.005(4) -0.008(3)
C14 0.033(4) 0.041(4) 0.030(4) -0.002(3) 0.010(3) -0.003(3)
C9 0.028(4) 0.049(4) 0.052(5) 0.004(4) 0.021(4) -0.001(3)
C10 0.060(6) 0.053(5) 0.056(6) -0.009(4) 0.019(5) 0.004(4)
C11 0.058(6) 0.056(5) 0.046(5) 0.008(4) 0.010(4) 0.007(4)
C12 0.047(5) 0.064(5) 0.037(5) 0.012(4) -0.003(4) 0.014(4)
C13 0.039(5) 0.056(4) 0.033(4) -0.005(4) 0.010(4) -0.008(4)
C8 0.053(5) 0.059(5) 0.034(4) -0.001(4) 0.015(4) 0.008(4)
C15 0.056(5) 0.053(4) 0.020(4) -0.001(3) 0.009(4) 0.002(4)
C16 0.070(6) 0.064(5) 0.049(5) 0.015(4) 0.013(5) -0.004(5)
C17 0.076(6) 0.033(4) 0.031(4) 0.001(3) 0.018(4) 0.010(4)
C18 0.091(7) 0.054(5) 0.048(5) 0.000(4) 0.028(5) 0.001(5)
C19 0.143(11) 0.062(6) 0.076(8) 0.013(6) 0.055(8) 0.009(7)
C20 0.187(14) 0.052(6) 0.042(6) 0.017(5) 0.043(8) 0.032(8)
C21 0.098(8) 0.078(7) 0.050(6) 0.006(5) 0.000(6) 0.026(6)
C22 0.072(7) 0.067(5) 0.053(6) 0.008(4) 0.020(5) 0.011(5)
N1 0.046(4) 0.041(3) 0.035(4) 0.003(3) 0.014(3) 0.000(3)
N2 0.052(5) 0.060(5) 0.063(5) -0.004(4) 0.029(4) -0.016(4)
O1 0.088(4) 0.045(3) 0.036(3) -0.010(2) 0.019(3) -0.014(3)
O2 0.128(6) 0.073(4) 0.054(4) -0.028(3) 0.036(4) -0.045(4)
O3 0.068(4) 0.064(4) 0.093(5) -0.004(4) 0.015(4) 0.014(3)

loop_
_atom_type_symbol
_atom_type_description
_atom_type_scat_dispersion_real
_atom_type_scat_dispersion_imag
_atom_type_scat_source
C C 0.0033 0.0016 'International Tables Vol C Tables 4.2.6.8 and 6.1.1.4'
H H 0.0000 0.0000 'International Tables Vol C Tables 4.2.6.8 and 6.1.1.4'
N N 0.0061 0.0033 'International Tables Vol C Tables 4.2.6.8 and 6.1.1.4'
O O 0.0106 0.0060 'International Tables Vol C Tables 4.2.6.8 and 6.1.1.4'
Bi Bi -4.1077 10.2566 'International Tables Vol C Tables 4.2.6.8 and 6.1.1.4'

loop_
_geom_angle_atom_site_label_1
_geom_angle_atom_site_label_2
_geom_angle_atom_site_label_3
_geom_angle
C14 Bi1 C1 98.1(2)
C14 Bi1 O1 85.6(2)
C1 Bi1 O1 86.4(2)
C14 Bi1 N1 73.4(2)
C1 Bi1 N1 74.9(2)
O1 Bi1 N1 149.20(17)
C2 C1 C6 120.7(7)
C2 C1 Bi1 123.2(5)
C6 C1 Bi1 115.4(5)
C5 C6 C1 117.7(7)
C5 C6 C7 121.7(7)
C1 C6 C7 120.4(6)
C4 C5 C6 121.1(8)
C4 C5 H5 119.5
C6 C5 H5 119.5
C3 C4 C5 120.6(7)
C3 C4 H4 119.7
C5 C4 H4 119.7
C4 C3 C2 119.6(8)
C4 C3 H3 120.2
C2 C3 H3 120.2
C1 C2 C3 120.2(7)
C1 C2 H2 119.9
C3 C2 H2 119.9
N1 C7 C6 112.2(5)
N1 C7 H7A 109.2
C6 C7 H7A 109.2
N1 C7 H7B 109.2
C6 C7 H7B 109.2
H7A C7 H7B 107.9
C9 C14 C13 117.6(6)
C9 C14 Bi1 115.1(5)
C13 C14 Bi1 126.9(5)
C10 C9 C14 120.3(7)
C10 C9 C8 119.5(7)
C14 C9 C8 120.2(6)
C11 C10 C9 121.1(8)
C11 C10 H10 119.4
C9 C10 H10 119.4
C12 C11 C10 117.9(7)
C12 C11 H11 121.0
C10 C11 H11 121.0
C13 C12 C11 122.2(7)
C13 C12 H12 118.9
C11 C12 H12 118.9
C12 C13 C14 120.6(7)
C12 C13 H13 119.7
C14 C13 H13 119.7
N1 C8 C9 110.6(6)
N1 C8 H8A 109.5
C9 C8 H8A 109.5
N1 C8 H8B 109.5
C9 C8 H8B 109.5
H8A C8 H8B 108.1
N1 C15 C16 114.0(6)
N1 C15 H15A 108.7
C16 C15 H15A 108.7
N1 C15 H15B 108.7
C16 C15 H15B 108.7
H15A C15 H15B 107.6
C17 C16 C15 113.9(7)
C17 C16 H16A 108.8
C15 C16 H16A 108.8
C17 C16 H16B 108.8
C15 C16 H16B 108.8
H16A C16 H16B 107.7
C22 C17 C18 118.2(8)
C22 C17 C16 125.0(8)
C18 C17 C16 116.8(8)
C19 C18 C17 122.0(10)
C19 C18 H18 119.0
C17 C18 H18 119.0
C20 C19 C18 120.1(11)
C20 C19 H19 119.9
C18 C19 H19 119.9
C19 C20 C21 119.1(10)
C19 C20 H20 120.5
C21 C20 H20 120.5
C20 C21 C22 120.6(10)
C20 C21 H21 119.7
C22 C21 H21 119.7
C17 C22 C21 120.0(9)
C17 C22 H22 120.0
C21 C22 H22 120.0
C15 N1 C7 109.4(5)
C15 N1 C8 112.4(5)
C7 N1 C8 108.8(5)
C15 N1 Bi1 115.5(4)
C7 N1 Bi1 106.3(4)
C8 N1 Bi1 103.9(4)
O2 N2 O3 122.0(7)
O2 N2 O1 120.0(7)
O3 N2 O1 118.0(7)
N2 O1 Bi1 112.5(5)

loop_
_geom_bond_atom_site_label_1
_geom_bond_atom_site_label_2
_geom_bond_distance
Bi1 C14 2.246(6)
Bi1 C1 2.250(7)
Bi1 O1 2.424(5)
Bi1 N1 2.479(5)
C1 C2 1.387(9)
C1 C6 1.407(9)
C6 C5 1.399(9)
C6 C7 1.498(9)
C5 C4 1.382(11)
C5 H5 0.9300
C4 C3 1.378(12)
C4 H4 0.9300
C3 C2 1.388(11)
C3 H3 0.9300
C2 H2 0.9300
C7 N1 1.496(8)
C7 H7A 0.9700
C7 H7B 0.9700
C14 C9 1.396(9)
C14 C13 1.410(9)
C9 C10 1.396(10)
C9 C8 1.512(10)
C10 C11 1.383(10)
C10 H10 0.9300
C11 C12 1.382(10)
C11 H11 0.9300
C12 C13 1.359(10)
C12 H12 0.9300
C13 H13 0.9300
C8 N1 1.506(9)
C8 H8A 0.9700
C8 H8B 0.9700
C15 N1 1.486(8)
C15 C16 1.532(10)
C15 H15A 0.9700
C15 H15B 0.9700
C16 C17 1.506(10)
C16 H16A 0.9700
C16 H16B 0.9700
C17 C22 1.382(11)
C17 C18 1.385(11)
C18 C19 1.372(12)
C18 H18 0.9300
C19 C20 1.368(15)
C19 H19 0.9300
C20 C21 1.392(14)
C20 H20 0.9300
C21 C22 1.393(11)
C21 H21 0.9300
C22 H22 0.9300
N2 O2 1.243(8)
N2 O3 1.247(8)
N2 O1 1.273(8)

loop_
_geom_torsion_atom_site_label_1
_geom_torsion_atom_site_label_2
_geom_torsion_atom_site_label_3
_geom_torsion_atom_site_label_4
_geom_torsion
C2 C1 C6 C5 1.3(10)
Bi1 C1 C6 C5 172.8(5)
C2 C1 C6 C7 176.6(6)
Bi1 C1 C6 C7 -11.8(8)
C1 C6 C5 C4 -0.6(10)
C7 C6 C5 C4 -175.9(7)
C6 C5 C4 C3 -0.5(12)
C5 C4 C3 C2 1.1(12)
C6 C1 C2 C3 -0.8(10)
Bi1 C1 C2 C3 -171.6(5)
C4 C3 C2 C1 -0.4(12)
C5 C6 C7 N1 -151.1(6)
C1 C6 C7 N1 33.7(8)
C13 C14 C9 C10 -3.5(10)
Bi1 C14 C9 C10 -176.8(5)
C13 C14 C9 C8 176.9(6)
Bi1 C14 C9 C8 3.6(8)
C14 C9 C10 C11 2.8(12)
C8 C9 C10 C11 -177.6(7)
C9 C10 C11 C12 -3.2(12)
C10 C11 C12 C13 4.5(12)
C11 C12 C13 C14 -5.5(12)
C9 C14 C13 C12 4.8(10)
Bi1 C14 C13 C12 177.2(6)
C10 C9 C8 N1 -150.3(7)
C14 C9 C8 N1 29.3(9)
N1 C15 C16 C17 -177.4(6)
C15 C16 C17 C22 -20.6(11)
C15 C16 C17 C18 158.4(7)
C22 C17 C18 C19 -1.2(12)
C16 C17 C18 C19 179.7(8)
C17 C18 C19 C20 2.6(14)
C18 C19 C20 C21 -1.6(15)
C19 C20 C21 C22 -0.9(14)
C18 C17 C22 C21 -1.2(12)
C16 C17 C22 C21 177.8(8)
C20 C21 C22 C17 2.3(13)
C16 C15 N1 C7 -171.1(6)
C16 C15 N1 C8 67.8(8)
C16 C15 N1 Bi1 -51.2(8)
C6 C7 N1 C15 90.8(7)
C6 C7 N1 C8 -145.9(6)
C6 C7 N1 Bi1 -34.6(6)
C9 C8 N1 C15 -167.4(6)
C9 C8 N1 C7 71.2(7)
C9 C8 N1 Bi1 -41.8(6)
O2 N2 O1 Bi1 169.9(6)
O3 N2 O1 Bi1 -8.6(8)
